data_4075886
loop_
_publ_author_name
'Fantauzzi, Simone'
'Gallo, Emma'
'Caselli, Alessandro'
'Ragaini, Fabio'
'Macchi, Piero'
'Casati, Nicola'
'Cenini, Sergio'

_publ_section_title
;
 Origin of the Deactivation in Styrene Aziridination by Aryl Azides,
 Catalyzed by Ruthenium Porphyrin Complexes. Structural Characterization
 of a \D2-1,2,3-Triazoline RuII(TPP)CO Complex
;
_journal_issue 20
_journal_name_full Organometallics
_journal_page_first 4710
_journal_paper_doi 10.1021/om050244y
_journal_volume 24
_journal_year 2005
_chemical_formula_sum 'C60 H42 N8 O3 Ru'
_chemical_formula_weight 1024.09
_chemical_name_systematic
;
 ?
;
_space_group_IT_number 15
_symmetry_cell_setting monoclinic
_symmetry_space_group_name_Hall '-C 2yc'
_symmetry_space_group_name_H-M 'C 1 2/c 1'
_atom_sites_solution_hydrogens geom
_atom_sites_solution_primary direct
_atom_sites_solution_secondary difmap
_audit_creation_date 2004-11-29T17:56:08-00:00
_audit_creation_method 'WinGX routine CIF_UPDATE'
_cell_angle_alpha 90.
_cell_angle_beta 98.732(4)
_cell_angle_gamma 90.
_cell_formula_units_Z 8
_cell_length_a 36.219(4)
_cell_length_b 10.0641(11)
_cell_length_c 27.304(3)
_cell_measurement_temperature 293(2)
_cell_volume 9837.3(19)
_computing_structure_refinement 'SHELXL-97 (Sheldrick, 1997)'
_diffrn_ambient_temperature 293(2)
_diffrn_measured_fraction_theta_full 0.998
_diffrn_measured_fraction_theta_max 0.998
_diffrn_measurement_device_type 'SMART CCD'
_diffrn_measurement_method 'omega scan'
_diffrn_radiation_monochromator graphite
_diffrn_radiation_type MoK\a
_diffrn_radiation_wavelength 0.71069
_diffrn_reflns_av_R_equivalents 0.0945
_diffrn_reflns_av_unetI/netI 0.1013
_diffrn_reflns_limit_h_max 40
_diffrn_reflns_limit_h_min -38
_diffrn_reflns_limit_k_max 11
_diffrn_reflns_limit_k_min -11
_diffrn_reflns_limit_l_max 30
_diffrn_reflns_limit_l_min -27
_diffrn_reflns_number 22922
_diffrn_reflns_theta_full 23.27
_diffrn_reflns_theta_max 23.27
_diffrn_reflns_theta_min 1.14
_exptl_absorpt_coefficient_mu 0.375
_exptl_absorpt_correction_T_max 1.0000
_exptl_absorpt_correction_T_min 0.927
_exptl_absorpt_correction_type empirical
_exptl_crystal_colour red
_exptl_crystal_density_diffrn 1.383
_exptl_crystal_density_method 'not measured'
_exptl_crystal_description prism
_exptl_crystal_F_000 4208
_exptl_crystal_size_max 0.2
_exptl_crystal_size_mid 0.1
_exptl_crystal_size_min 0.1
_exptl_crystal_size_rad 0.1
_refine_diff_density_max 1.408
_refine_diff_density_min -0.78
_refine_diff_density_rms 0.158
_refine_ls_extinction_method none
_refine_ls_goodness_of_fit_ref 1.111
_refine_ls_hydrogen_treatment constr
_refine_ls_matrix_type full
_refine_ls_number_parameters 649
_refine_ls_number_reflns 7067
_refine_ls_number_restraints 0
_refine_ls_restrained_S_all 1.111
_refine_ls_R_factor_all 0.1076
_refine_ls_R_factor_gt 0.0583
_refine_ls_shift/su_max 0.013
_refine_ls_shift/su_mean 0.002
_refine_ls_structure_factor_coef Fsqd
_refine_ls_weighting_details 'calc w=1/[\s^2^(Fo^2^)+(0.0816P)^2^+16.7971P] where P=(Fo^2^+2Fc^2^)/3'
_refine_ls_weighting_scheme calc
_refine_ls_wR_factor_gt 0.1455
_refine_ls_wR_factor_ref 0.1746
_reflns_number_gt 4580
_reflns_number_total 7067
_reflns_threshold_expression >2sigma(I)
_cod_data_source_file om050244ysi20050725_055945.cif
_cod_data_source_block compound2
_cod_original_cell_volume 9837.1(18)
_cod_original_sg_symbol_H-M 'C 2/c'
_cod_database_code 4075886

loop_
_symmetry_equiv_pos_as_xyz
'x, y, z'
'-x, y, -z+1/2'
'x+1/2, y+1/2, z'
'-x+1/2, y+1/2, -z+1/2'
'-x, -y, -z'
'x, -y, z-1/2'
'-x+1/2, -y+1/2, -z'
'x+1/2, -y+1/2, z-1/2'

loop_
_atom_site_label
_atom_site_type_symbol
_atom_site_fract_x
_atom_site_fract_y
_atom_site_fract_z
_atom_site_U_iso_or_equiv
_atom_site_adp_type
_atom_site_occupancy
_atom_site_symmetry_multiplicity
_atom_site_calc_flag
_atom_site_refinement_flags
C4 C 0.3815(2) 0.8924(7) 0.0693(3) 0.037(2) Uani 1 1 d .
H5A H 0.3961 0.874 0.043 0.045 Uiso 1 1 calc R
H5B H 0.3552 0.8871 0.0558 0.045 Uiso 1 1 calc R
C12 C 0.45389(19) 1.3135(6) 0.0999(2) 0.0182(16) Uani 1 1 d .
C13 C 0.4753(2) 1.3702(7) 0.1441(3) 0.0238(17) Uani 1 1 d .
H13 H 0.5005 1.3927 0.148 0.029 Uiso 1 1 calc R
C14 C 0.45265(19) 1.3847(6) 0.1782(3) 0.0194(16) Uani 1 1 d .
H14 H 0.459 1.4204 0.2097 0.023 Uiso 1 1 calc R
C15 C 0.4167(2) 1.3348(6) 0.1567(2) 0.0189(17) Uani 1 1 d .
C16 C 0.3854(2) 1.3265(6) 0.1807(2) 0.0182(17) Uani 1 1 d .
C17 C 0.3890(2) 1.3772(6) 0.2331(2) 0.0198(17) Uani 1 1 d .
C18 C 0.4138(2) 1.3234(7) 0.2713(3) 0.0239(18) Uani 1 1 d .
H18 H 0.4293 1.2543 0.2646 0.029 Uiso 1 1 calc R
C19 C 0.4160(2) 1.3700(7) 0.3194(3) 0.0257(18) Uani 1 1 d .
H19 H 0.4328 1.3326 0.3448 0.031 Uiso 1 1 calc R
C201 C 0.4293(2) 0.8603(8) 0.1981(3) 0.0270(18) Uani 1 1 d .
C202 C 0.4449(2) 0.9634(7) 0.2277(3) 0.0280(19) Uani 1 1 d .
H202 H 0.4435 1.0496 0.2152 0.034 Uiso 1 1 calc R
C22 C 0.35059(19) 1.2715(6) 0.1609(2) 0.0174(16) Uani 1 1 d .
C203 C 0.4624(2) 0.9407(8) 0.2749(3) 0.032(2) Uani 1 1 d .
H203 H 0.4729 1.0103 0.2946 0.039 Uiso 1 1 calc R
C23 C 0.3199(2) 1.2481(6) 0.1881(3) 0.0219(18) Uani 1 1 d .
H23 H 0.3191 1.2723 0.2208 0.026 Uiso 1 1 calc R
C24 C 0.2926(2) 1.1850(7) 0.1576(3) 0.0257(18) Uani 1 1 d .
H24 H 0.2698 1.1567 0.1654 0.031 Uiso 1 1 calc R
C204 C 0.4640(2) 0.8124(7) 0.2926(3) 0.0259(18) Uani 1 1 d .
C25 C 0.3057(2) 1.1699(7) 0.1106(2) 0.0196(17) Uani 1 1 d .
C205 C 0.4483(2) 0.7071(7) 0.2636(3) 0.0265(18) Uani 1 1 d .
H205 H 0.4498 0.6211 0.2762 0.032 Uiso 1 1 calc R
C206 C 0.4308(2) 0.7303(7) 0.2165(3) 0.0291(19) Uani 1 1 d .
H206 H 0.4199 0.6608 0.1969 0.035 Uiso 1 1 calc R
C26 C 0.28570(19) 1.1068(7) 0.0688(2) 0.0202(17) Uani 1 1 d .
C27 C 0.2490(2) 1.0467(7) 0.0755(3) 0.0229(17) Uani 1 1 d .
C28 C 0.2446(2) 0.9093(7) 0.0726(3) 0.0251(18) Uani 1 1 d .
H28 H 0.2635 0.8569 0.0632 0.03 Uiso 1 1 calc R
C29 C 0.2124(2) 0.8501(8) 0.0836(3) 0.033(2) Uani 1 1 d .
H29 H 0.2103 0.758 0.0823 0.039 Uiso 1 1 calc R
C32 C 0.29829(19) 1.0890(6) 0.0230(2) 0.0187(16) Uani 1 1 d .
C33 C 0.2756(2) 1.0350(7) -0.0208(3) 0.0222(17) Uani 1 1 d .
H33 H 0.251 1.0064 -0.0235 0.027 Uiso 1 1 calc R
C34 C 0.2973(2) 1.0345(7) -0.0569(3) 0.0219(17) Uani 1 1 d .
H34 H 0.2902 1.0064 -0.0894 0.026 Uiso 1 1 calc R
C35 C 0.33388(19) 1.0857(6) -0.0361(2) 0.0173(16) Uani 1 1 d .
C36 C 0.36523(18) 1.0957(6) -0.0608(2) 0.0155(16) Uani 1 1 d .
C37 C 0.36069(19) 1.0530(7) -0.1134(2) 0.0176(16) Uani 1 1 d .
C38 C 0.3509(2) 0.9221(7) -0.1273(3) 0.0251(18) Uani 1 1 d .
H38 H 0.3466 0.8608 -0.1033 0.03 Uiso 1 1 calc R
C39 C 0.3475(2) 0.8827(7) -0.1767(3) 0.0281(19) Uani 1 1 d .
H39 H 0.3407 0.7958 -0.1855 0.034 Uiso 1 1 calc R
C42 C 0.4002(2) 1.1420(6) -0.0395(2) 0.0198(17) Uani 1 1 d .
C43 C 0.43330(19) 1.1414(6) -0.0636(2) 0.0189(16) Uani 1 1 d .
H43 H 0.4345 1.112 -0.0956 0.023 Uiso 1 1 calc R
C44 C 0.4615(2) 1.1902(7) -0.0318(2) 0.0216(17) Uani 1 1 d .
H44 H 0.4859 1.2029 -0.0377 0.026 Uiso 1 1 calc R
C45 C 0.44725(18) 1.2197(7) 0.0138(2) 0.0172(15) Uani 1 1 d .
C46 C 0.46815(18) 1.2786(7) 0.0561(2) 0.0177(16) Uani 1 1 d .
C47 C 0.50865(19) 1.3022(7) 0.0544(2) 0.0193(16) Uani 1 1 d .
C48 C 0.53254(19) 1.1950(7) 0.0525(2) 0.0221(17) Uani 1 1 d .
H48 H 0.5238 1.1089 0.0554 0.027 Uiso 1 1 calc R
C49 C 0.5691(2) 1.2150(8) 0.0463(3) 0.0273(18) Uani 1 1 d .
H49 H 0.5847 1.1423 0.0447 0.033 Uiso 1 1 calc R
C100 C 0.36015(19) 1.3747(7) 0.0313(2) 0.0188(16) Uani 1 1 d .
C101 C 0.3551(2) 0.7450(7) 0.1304(3) 0.036(2) Uani 1 1 d .
C102 C 0.3362(3) 0.8288(9) 0.1584(4) 0.052(3) Uani 1 1 d .
H102 H 0.3463 0.9117 0.1675 0.062 Uiso 1 1 calc R
C103 C 0.3025(3) 0.7924(11) 0.1734(4) 0.067(3) Uani 1 1 d .
H103 H 0.2905 0.849 0.1929 0.08 Uiso 1 1 calc R
C104 C 0.2874(3) 0.6703(10) 0.1587(4) 0.059(3) Uani 1 1 d .
H104 H 0.2646 0.6449 0.1676 0.07 Uiso 1 1 calc R
C105 C 0.3055(3) 0.5870(9) 0.1313(3) 0.052(3) Uani 1 1 d .
H105 H 0.295 0.5049 0.1217 0.063 Uiso 1 1 calc R
C106 C 0.3392(3) 0.6228(8) 0.1174(3) 0.047(3) Uani 1 1 d .
H106 H 0.3515 0.5639 0.099 0.056 Uiso 1 1 calc R
C110 C 0.3926(2) 1.4741(7) 0.3296(3) 0.0272(19) Uani 1 1 d .
H110 H 0.394 1.5066 0.3617 0.033 Uiso 1 1 calc R
C111 C 0.3678(2) 1.5277(7) 0.2923(3) 0.0259(18) Uani 1 1 d .
H111 H 0.3522 1.5965 0.2991 0.031 Uiso 1 1 calc R
C112 C 0.3657(2) 1.4804(7) 0.2442(3) 0.0242(18) Uani 1 1 d .
H112 H 0.3486 1.5177 0.2191 0.029 Uiso 1 1 calc R
C5 C 0.3913(2) 0.7922(7) 0.1125(3) 0.031(2) Uani 1 1 d .
C6 C 0.4161(2) 0.6796(7) 0.0976(3) 0.034(2) Uani 1 1 d .
H7A H 0.438 0.7168 0.0871 0.05 Uiso 1 1 calc R
H7B H 0.4024 0.6294 0.071 0.05 Uiso 1 1 calc R
H7C H 0.4234 0.6223 0.1256 0.05 Uiso 1 1 calc R
C210 C 0.1837(2) 0.9238(7) 0.0964(3) 0.0259(18) Uani 1 1 d .
H210 H 0.1623 0.8828 0.1039 0.031 Uiso 1 1 calc R
C211 C 0.1871(2) 1.0607(7) 0.0979(3) 0.0260(18) Uani 1 1 d .
H211 H 0.1676 1.1123 0.1058 0.031 Uiso 1 1 calc R
C212 C 0.2196(2) 1.1221(7) 0.0877(3) 0.0247(18) Uani 1 1 d .
H212 H 0.2215 1.2142 0.089 0.03 Uiso 1 1 calc R
C310 C 0.3541(2) 0.9718(7) -0.2127(3) 0.033(2) Uani 1 1 d .
H310 H 0.3518 0.945 -0.2456 0.039 Uiso 1 1 calc R
C311 C 0.3641(2) 1.1012(7) -0.1998(3) 0.0281(19) Uani 1 1 d .
H311 H 0.3688 1.1612 -0.224 0.034 Uiso 1 1 calc R
C312 C 0.3672(2) 1.1415(7) -0.1508(3) 0.0256(18) Uani 1 1 d .
H312 H 0.3737 1.2289 -0.1426 0.031 Uiso 1 1 calc R
C410 C 0.5830(2) 1.3418(7) 0.0424(2) 0.0248(18) Uani 1 1 d .
H410 H 0.6076 1.3542 0.0375 0.03 Uiso 1 1 calc R
C411 C 0.5598(2) 1.4512(7) 0.0458(2) 0.0243(18) Uani 1 1 d .
H411 H 0.569 1.537 0.044 0.029 Uiso 1 1 calc R
C412 C 0.5230(2) 1.4304(7) 0.0520(2) 0.0205(17) Uani 1 1 d .
H412 H 0.5076 1.5031 0.0547 0.025 Uiso 1 1 calc R
N4 N 0.48432(18) 0.7856(7) 0.3422(2) 0.0320(16) Uani 1 1 d .
N1 N 0.41260(17) 0.8835(6) 0.1491(2) 0.0292(16) Uani 1 1 d .
N2 N 0.40879(16) 1.0133(5) 0.1347(2) 0.0251(15) Uani 1 1 d .
N3 N 0.39077(16) 1.0241(5) 0.0908(2) 0.0219(14) Uani 1 1 d .
N11 N 0.41770(15) 1.2935(5) 0.1085(2) 0.0189(13) Uani 1 1 d .
N21 N 0.34092(15) 1.2243(5) 0.11330(19) 0.0187(13) Uani 1 1 d .
N31 N 0.33320(15) 1.1207(5) 0.01297(19) 0.0175(13) Uani 1 1 d .
N41 N 0.41004(16) 1.1890(5) 0.00793(19) 0.0161(13) Uani 1 1 d .
O1 O 0.48505(17) 0.6702(6) 0.3583(2) 0.0467(16) Uani 1 1 d .
O2 O 0.49999(15) 0.8791(6) 0.36627(19) 0.0398(15) Uani 1 1 d .
O100 O 0.35139(16) 1.4761(5) 0.01318(19) 0.0383(14) Uani 1 1 d .
Ru1 Ru 0.374753(16) 1.21459(5) 0.05945(2) 0.01645(19) Uani 1 1 d .

loop_
_atom_site_aniso_label
_atom_site_aniso_U_11
_atom_site_aniso_U_22
_atom_site_aniso_U_33
_atom_site_aniso_U_23
_atom_site_aniso_U_13
_atom_site_aniso_U_12
C4 0.073(7) 0.013(4) 0.021(5) -0.002(3) -0.009(4) 0.002(4)
C12 0.019(4) 0.019(4) 0.015(4) 0.002(3) -0.002(3) 0.004(3)
C13 0.028(4) 0.019(4) 0.021(4) 0.001(3) -0.007(4) -0.001(3)
C14 0.025(4) 0.016(4) 0.015(4) -0.002(3) -0.003(3) -0.002(3)
C15 0.027(4) 0.010(3) 0.017(4) 0.000(3) -0.007(3) 0.000(3)
C16 0.034(5) 0.008(3) 0.010(4) 0.005(3) -0.003(3) 0.001(3)
C17 0.030(4) 0.011(4) 0.018(4) -0.003(3) 0.000(3) -0.010(3)
C18 0.026(4) 0.020(4) 0.025(4) 0.000(3) 0.003(3) 0.003(3)
C19 0.032(5) 0.028(4) 0.014(4) 0.005(3) -0.009(3) -0.004(4)
C201 0.025(4) 0.034(5) 0.021(4) 0.005(4) -0.003(3) 0.002(4)
C202 0.038(5) 0.016(4) 0.026(5) -0.003(3) -0.008(4) 0.002(4)
C22 0.027(4) 0.008(3) 0.015(4) 0.007(3) -0.003(3) 0.000(3)
C203 0.045(5) 0.025(4) 0.025(5) 0.002(4) -0.001(4) -0.003(4)
C23 0.032(5) 0.019(4) 0.013(4) -0.001(3) 0.000(3) -0.001(3)
C24 0.028(5) 0.024(4) 0.024(4) 0.002(3) 0.000(4) -0.003(3)
C204 0.029(5) 0.027(5) 0.021(4) -0.001(3) 0.002(3) 0.007(3)
C25 0.023(4) 0.017(4) 0.018(4) 0.001(3) 0.001(3) -0.003(3)
C205 0.033(5) 0.018(4) 0.028(5) 0.003(4) 0.005(4) 0.009(4)
C206 0.039(5) 0.023(4) 0.024(4) 0.006(4) 0.001(4) -0.001(4)
C26 0.022(4) 0.018(4) 0.018(4) 0.004(3) -0.005(3) -0.002(3)
C27 0.030(5) 0.020(4) 0.017(4) 0.002(3) -0.002(3) 0.001(3)
C28 0.022(4) 0.021(4) 0.033(5) -0.001(3) 0.007(3) -0.002(3)
C29 0.026(5) 0.018(4) 0.053(6) 0.001(4) 0.001(4) -0.001(4)
C32 0.028(5) 0.013(4) 0.013(4) 0.004(3) -0.003(3) -0.001(3)
C33 0.019(4) 0.021(4) 0.025(4) -0.004(3) 0.000(3) -0.002(3)
C34 0.034(5) 0.017(4) 0.012(4) -0.006(3) -0.004(3) -0.001(3)
C35 0.025(4) 0.007(3) 0.017(4) 0.004(3) -0.008(3) 0.001(3)
C36 0.019(4) 0.011(3) 0.016(4) 0.001(3) 0.001(3) -0.001(3)
C37 0.024(4) 0.017(4) 0.011(4) -0.004(3) -0.002(3) 0.001(3)
C38 0.032(5) 0.020(4) 0.023(4) 0.001(3) 0.000(3) -0.003(3)
C39 0.039(5) 0.017(4) 0.024(5) -0.009(3) -0.008(4) -0.004(4)
C42 0.030(5) 0.011(4) 0.017(4) 0.003(3) -0.001(3) 0.008(3)
C43 0.029(4) 0.015(4) 0.012(4) 0.001(3) 0.002(3) 0.002(3)
C44 0.024(4) 0.020(4) 0.021(4) -0.001(3) 0.001(3) 0.000(3)
C45 0.018(4) 0.016(4) 0.016(4) 0.000(3) -0.003(3) -0.002(3)
C46 0.023(4) 0.011(3) 0.017(4) -0.001(3) -0.003(3) 0.005(3)
C47 0.022(4) 0.022(4) 0.012(4) -0.001(3) -0.002(3) -0.002(3)
C48 0.025(4) 0.015(4) 0.024(4) -0.004(3) -0.004(3) 0.000(3)
C49 0.033(5) 0.024(4) 0.021(4) 0.000(4) -0.007(3) 0.004(4)
C100 0.027(4) 0.018(4) 0.008(4) -0.002(3) -0.010(3) -0.004(3)
C101 0.052(6) 0.020(5) 0.028(5) 0.004(3) -0.017(4) -0.003(4)
C102 0.051(7) 0.026(5) 0.071(7) 0.006(5) -0.014(5) -0.001(5)
C103 0.048(7) 0.052(7) 0.095(9) 0.000(6) -0.005(6) 0.015(6)
C104 0.036(6) 0.046(6) 0.085(8) 0.015(6) -0.019(6) -0.002(5)
C105 0.059(7) 0.038(6) 0.047(6) 0.014(5) -0.033(5) -0.014(5)
C106 0.082(8) 0.035(5) 0.017(5) 0.003(4) -0.013(5) -0.024(5)
C110 0.040(5) 0.031(5) 0.011(4) -0.007(3) 0.005(4) -0.007(4)
C111 0.034(5) 0.019(4) 0.023(5) -0.003(3) 0.000(4) 0.002(4)
C112 0.025(4) 0.025(4) 0.019(4) 0.001(3) -0.007(3) 0.001(3)
C5 0.070(6) 0.007(4) 0.015(4) -0.003(3) 0.000(4) -0.002(4)
C6 0.057(6) 0.026(5) 0.016(4) 0.001(3) -0.002(4) 0.003(4)
C210 0.024(4) 0.031(5) 0.020(4) 0.001(3) -0.004(3) -0.010(4)
C211 0.028(5) 0.025(4) 0.025(4) -0.001(3) 0.004(4) 0.005(4)
C212 0.034(5) 0.015(4) 0.023(4) 0.004(3) -0.001(4) 0.000(4)
C310 0.052(6) 0.028(5) 0.017(4) -0.016(4) -0.001(4) -0.004(4)
C311 0.047(5) 0.023(4) 0.015(4) 0.002(3) 0.006(4) 0.002(4)
C312 0.035(5) 0.022(4) 0.019(4) -0.005(3) -0.002(3) 0.004(4)
C410 0.024(4) 0.037(5) 0.012(4) 0.004(3) -0.002(3) 0.000(4)
C411 0.032(5) 0.019(4) 0.019(4) 0.004(3) -0.005(3) -0.006(4)
C412 0.033(5) 0.016(4) 0.011(4) -0.001(3) -0.003(3) 0.001(3)
N4 0.041(4) 0.035(4) 0.019(4) -0.002(4) -0.002(3) 0.001(4)
N1 0.043(4) 0.019(3) 0.021(4) 0.005(3) -0.009(3) -0.002(3)
N2 0.033(4) 0.014(3) 0.028(4) 0.004(3) 0.003(3) -0.004(3)
N3 0.037(4) 0.016(3) 0.011(3) -0.005(3) -0.004(3) -0.004(3)
N11 0.025(3) 0.015(3) 0.017(3) 0.004(3) 0.003(3) -0.001(3)
N21 0.025(4) 0.017(3) 0.012(3) 0.004(3) -0.006(3) 0.000(3)
N31 0.026(4) 0.013(3) 0.013(3) 0.001(2) 0.000(3) -0.002(3)
N41 0.028(4) 0.010(3) 0.009(3) -0.002(2) -0.002(2) -0.001(2)
O1 0.067(4) 0.035(4) 0.034(4) 0.011(3) -0.005(3) 0.015(3)
O2 0.042(4) 0.049(4) 0.026(3) 0.002(3) -0.003(3) -0.002(3)
O100 0.064(4) 0.017(3) 0.029(3) 0.003(3) -0.009(3) 0.005(3)
Ru1 0.0241(4) 0.0114(3) 0.0123(3) 0.0009(3) -0.0024(2) -0.0014(3)

loop_
_atom_type_symbol
_atom_type_description
_atom_type_scat_dispersion_real
_atom_type_scat_dispersion_imag
_atom_type_scat_source
C C 0.0033 0.0016 'International Tables Vol C Tables 4.2.6.8 and 6.1.1.4'
H H 0 0 'International Tables Vol C Tables 4.2.6.8 and 6.1.1.4'
N N 0.0061 0.0033 'International Tables Vol C Tables 4.2.6.8 and 6.1.1.4'
O O 0.0106 0.006 'International Tables Vol C Tables 4.2.6.8 and 6.1.1.4'
Ru Ru -1.2594 0.8363 'International Tables Vol C Tables 4.2.6.8 and 6.1.1.4'

loop_
_geom_angle_atom_site_label_1
_geom_angle_atom_site_label_2
_geom_angle_atom_site_label_3
_geom_angle
N3 C4 C5 105.7(5)
N11 C12 C46 125.7(6)
N11 C12 C13 108.6(6)
C46 C12 C13 125.7(6)
C14 C13 C12 108.4(6)
C13 C14 C15 106.9(6)
N11 C15 C16 124.6(6)
N11 C15 C14 109.9(6)
C16 C15 C14 125.5(6)
C22 C16 C15 125.9(6)
C22 C16 C17 116.3(6)
C15 C16 C17 117.8(6)
C18 C17 C112 118.1(6)
C18 C17 C16 122.5(6)
C112 C17 C16 119.4(6)
C17 C18 C19 121.4(7)
C18 C19 C110 119.4(7)
C202 C201 N1 120.7(7)
C202 C201 C206 120.2(7)
N1 C201 C206 119.0(7)
C203 C202 C201 121.0(7)
N21 C22 C16 125.7(6)
N21 C22 C23 108.8(6)
C16 C22 C23 125.4(6)
C202 C203 C204 118.6(7)
C24 C23 C22 107.9(6)
C23 C24 C25 106.8(7)
C203 C204 C205 121.4(7)
C203 C204 N4 119.1(7)
C205 C204 N4 119.4(6)
N21 C25 C26 125.5(6)
N21 C25 C24 109.7(6)
C26 C25 C24 124.8(7)
C206 C205 C204 119.8(7)
C205 C206 C201 119.0(7)
C25 C26 C32 125.6(6)
C25 C26 C27 116.2(6)
C32 C26 C27 118.1(6)
C212 C27 C28 118.1(7)
C212 C27 C26 122.5(6)
C28 C27 C26 119.3(6)
C29 C28 C27 120.6(7)
C210 C29 C28 121.4(7)
N31 C32 C26 125.6(6)
N31 C32 C33 110.2(6)
C26 C32 C33 124.2(6)
C34 C33 C32 106.4(6)
C33 C34 C35 108.1(6)
N31 C35 C36 125.2(6)
N31 C35 C34 108.6(6)
C36 C35 C34 126.2(6)
C42 C36 C35 124.9(6)
C42 C36 C37 117.5(6)
C35 C36 C37 117.6(6)
C38 C37 C312 117.6(6)
C38 C37 C36 121.4(6)
C312 C37 C36 121.0(6)
C39 C38 C37 120.8(7)
C310 C39 C38 120.4(7)
N41 C42 C36 126.8(6)
N41 C42 C43 108.4(6)
C36 C42 C43 124.7(6)
C44 C43 C42 107.9(6)
C43 C44 C45 107.3(6)
N41 C45 C46 125.9(6)
N41 C45 C44 109.0(5)
C46 C45 C44 124.9(6)
C45 C46 C12 125.2(6)
C45 C46 C47 116.6(6)
C12 C46 C47 118.2(6)
C48 C47 C412 118.5(7)
C48 C47 C46 119.9(6)
C412 C47 C46 121.6(6)
C49 C48 C47 120.5(7)
C48 C49 C410 120.9(7)
O100 C100 Ru1 179.0(7)
C106 C101 C102 117.7(9)
C106 C101 C5 122.1(8)
C102 C101 C5 120.1(7)
C103 C102 C101 122.0(9)
C104 C103 C102 118.3(10)
C105 C104 C103 120.5(10)
C104 C105 C106 120.8(9)
C101 C106 C105 120.7(10)
C111 C110 C19 119.9(7)
C110 C111 C112 120.5(7)
C111 C112 C17 120.8(7)
N1 C5 C6 111.8(6)
N1 C5 C101 110.9(6)
C6 C5 C101 114.6(6)
N1 C5 C4 98.3(5)
C6 C5 C4 110.6(6)
C101 C5 C4 109.4(7)
C29 C210 C211 118.7(7)
C210 C211 C212 120.7(7)
C211 C212 C27 120.4(7)
C39 C310 C311 119.9(7)
C312 C311 C310 120.0(7)
C311 C312 C37 121.3(7)
C49 C410 C411 119.6(7)
C412 C411 C410 119.3(7)
C411 C412 C47 121.2(7)
O1 N4 O2 122.8(6)
O1 N4 C204 118.7(6)
O2 N4 C204 118.5(7)
N2 N1 C201 116.4(6)
N2 N1 C5 112.3(5)
C201 N1 C5 130.1(6)
N3 N2 N1 111.5(5)
N2 N3 C4 110.5(5)
N2 N3 Ru1 121.2(4)
C4 N3 Ru1 128.1(4)
C12 N11 C15 106.2(5)
C12 N11 Ru1 126.2(4)
C15 N11 Ru1 127.5(5)
C22 N21 C25 106.7(6)
C22 N21 Ru1 126.7(5)
C25 N21 Ru1 126.2(4)
C32 N31 C35 106.6(5)
C32 N31 Ru1 126.6(4)
C35 N31 Ru1 126.6(4)
C45 N41 C42 107.3(6)
C45 N41 Ru1 126.6(4)
C42 N41 Ru1 126.1(5)
C100 Ru1 N31 90.5(2)
C100 Ru1 N11 94.3(2)
N31 Ru1 N11 175.2(2)
C100 Ru1 N41 89.6(3)
N31 Ru1 N41 89.6(2)
N11 Ru1 N41 90.4(2)
C100 Ru1 N21 95.3(3)
N31 Ru1 N21 90.2(2)
N11 Ru1 N21 89.4(2)
N41 Ru1 N21 175.1(2)
C100 Ru1 N3 178.3(3)
N31 Ru1 N3 87.9(2)
N11 Ru1 N3 87.3(2)
N41 Ru1 N3 90.1(2)
N21 Ru1 N3 84.9(2)

loop_
_geom_bond_atom_site_label_1
_geom_bond_atom_site_label_2
_geom_bond_distance
C4 N3 1.468(9)
C4 C5 1.553(10)
C12 N11 1.380(8)
C12 C46 1.418(9)
C12 C13 1.447(9)
C13 C14 1.339(10)
C14 C15 1.435(9)
C15 N11 1.386(8)
C15 C16 1.396(10)
C16 C22 1.408(9)
C16 C17 1.504(9)
C17 C18 1.380(9)
C17 C112 1.401(10)
C18 C19 1.387(9)
C19 C110 1.400(10)
C201 C202 1.382(10)
C201 N1 1.402(9)
C201 C206 1.400(10)
C202 C203 1.366(10)
C22 N21 1.378(8)
C22 C23 1.447(10)
C203 C204 1.376(10)
C23 C24 1.349(10)
C24 C25 1.442(10)
C204 C205 1.393(10)
C204 N4 1.464(9)
C25 N21 1.378(9)
C25 C26 1.408(9)
C205 C206 1.365(10)
C26 C32 1.405(9)
C26 C27 1.498(10)
C27 C212 1.389(10)
C27 C28 1.393(10)
C28 C29 1.381(10)
C29 C210 1.366(10)
C32 N31 1.372(8)
C32 C33 1.451(9)
C33 C34 1.352(10)
C34 C35 1.452(9)
C35 N31 1.390(8)
C35 C36 1.409(9)
C36 C42 1.392(9)
C36 C37 1.484(9)
C37 C38 1.402(9)
C37 C312 1.401(10)
C38 C39 1.392(10)
C39 C310 1.377(10)
C42 N41 1.373(8)
C42 C43 1.452(10)
C43 C44 1.330(9)
C44 C45 1.450(9)
C45 N41 1.368(8)
C45 C46 1.412(9)
C46 C47 1.494(10)
C47 C48 1.389(9)
C47 C412 1.397(9)
C48 C49 1.376(10)
C49 C410 1.381(10)
C100 O100 1.158(8)
C100 Ru1 1.828(7)
C101 C106 1.381(11)
C101 C102 1.385(12)
C101 C5 1.545(12)
C102 C103 1.395(13)
C103 C104 1.380(13)
C104 C105 1.357(13)
C105 C106 1.383(13)
C110 C111 1.362(10)
C111 C112 1.387(10)
C5 N1 1.483(9)
C5 C6 1.538(10)
C210 C211 1.383(10)
C211 C212 1.392(10)
C310 C311 1.383(10)
C311 C312 1.385(9)
C410 C411 1.396(10)
C411 C412 1.383(10)
N4 O1 1.240(8)
N4 O2 1.236(8)
N1 N2 1.366(8)
N2 N3 1.279(8)
N3 Ru1 2.143(6)
N11 Ru1 2.052(5)
N21 Ru1 2.054(6)
N31 Ru1 2.046(5)
N41 Ru1 2.055(6)
